data_4118791
loop_
_publ_author_name
'David C. Lacy'
'Young Jun Park'
'Joseph W. Ziller'
'Junko Yano'
'A. S. Borovik'

_publ_section_title
;
 Assembly and Properties of Heterobimetallic CoII/III/CaII Complexes with
 Aquo and Hydroxo Ligands
;
_journal_name_full 'Journal of the American Chemical Society'
_journal_page_first 17526
_journal_page_last 17535
_journal_paper_doi 10.1021/ja304525n
_journal_volume 134
_journal_year 2012
_chemical_formula_sum 'C34 H49 Cl2 Co N4 O7 S3'
_chemical_formula_weight 851.78
_chemical_name_systematic
; 
 ? 
;
_space_group_IT_number 2
_symmetry_cell_setting triclinic
_symmetry_space_group_name_Hall '-P 1'
_symmetry_space_group_name_H-M 'P -1'
_atom_sites_solution_hydrogens mixed
_atom_sites_solution_primary direct
_atom_sites_solution_secondary difmap
_audit_creation_method SHELXTL
_cell_angle_alpha 92.5600(7)
_cell_angle_beta 96.5047(7)
_cell_angle_gamma 101.7540(7)
_cell_formula_units_Z 2
_cell_length_a 7.6668(4)
_cell_length_b 14.8717(8)
_cell_length_c 17.4049(9)
_cell_measurement_reflns_used 7077
_cell_measurement_temperature 88(2)
_cell_measurement_theta_max 28.27
_cell_measurement_theta_min 2.36
_cell_volume 1925.67(18)
_computing_cell_refinement 'Bruker SAINT'
_computing_data_collection 'Bruker APEX2'
_computing_data_reduction 'Bruker SAINT'
_computing_molecular_graphics 'Bruker SHELXTL'
_computing_publication_material 'Bruker SHELXTL'
_computing_structure_refinement 'SHELXL-97 (Sheldrick, 2008)'
_computing_structure_solution 'SHELXS-97 (Sheldrick, 2008)'
_diffrn_ambient_temperature 88(2)
_diffrn_measured_fraction_theta_full 0.997
_diffrn_measured_fraction_theta_max 0.951
_diffrn_measurement_device_type 'Bruker APEX-II CCD'
_diffrn_measurement_method '\f and \w scans'
_diffrn_radiation_monochromator graphite
_diffrn_radiation_source 'fine-focus sealed tube'
_diffrn_radiation_type MoK\a
_diffrn_radiation_wavelength 0.71073
_diffrn_reflns_av_R_equivalents 0.0357
_diffrn_reflns_av_sigmaI/netI 0.0530
_diffrn_reflns_limit_h_max 10
_diffrn_reflns_limit_h_min -10
_diffrn_reflns_limit_k_max 19
_diffrn_reflns_limit_k_min -19
_diffrn_reflns_limit_l_max 22
_diffrn_reflns_limit_l_min -22
_diffrn_reflns_number 22893
_diffrn_reflns_theta_full 25.50
_diffrn_reflns_theta_max 28.29
_diffrn_reflns_theta_min 1.89
_exptl_absorpt_coefficient_mu 0.799
_exptl_absorpt_correction_T_max 0.9718
_exptl_absorpt_correction_T_min 0.8032
_exptl_absorpt_correction_type numerical
_exptl_absorpt_process_details 'Bruker SADABS'
_exptl_crystal_colour orange
_exptl_crystal_density_diffrn 1.469
_exptl_crystal_description needle
_exptl_crystal_F_000 892
_exptl_crystal_size_max 0.29
_exptl_crystal_size_mid 0.10
_exptl_crystal_size_min 0.04
_refine_diff_density_max 0.442
_refine_diff_density_min -0.474
_refine_diff_density_rms 0.078
_refine_ls_extinction_method none
_refine_ls_goodness_of_fit_ref 1.016
_refine_ls_hydrogen_treatment mixed
_refine_ls_matrix_type full
_refine_ls_number_parameters 477
_refine_ls_number_reflns 9099
_refine_ls_number_restraints 0
_refine_ls_restrained_S_all 1.016
_refine_ls_R_factor_all 0.0639
_refine_ls_R_factor_gt 0.0382
_refine_ls_shift/su_max 0.001
_refine_ls_shift/su_mean 0.000
_refine_ls_structure_factor_coef Fsqd
_refine_ls_weighting_details 'calc w=1/[\s^2^(Fo^2^)+(0.0359P)^2^+1.2323P] where P=(Fo^2^+2Fc^2^)/3'
_refine_ls_weighting_scheme calc
_refine_ls_wR_factor_gt 0.0799
_refine_ls_wR_factor_ref 0.0894
_reflns_number_gt 6795
_reflns_number_total 9099
_reflns_threshold_expression >2sigma(I)
_cod_data_source_file ja304525n_si_006.cif
_cod_data_source_block asb261
_cod_depositor_comments
;
The following automatic conversions were performed:

'_atom_sites_solution_hydrogens' value 'difmap & geom' was changed to
'mixed'.

Automatic conversion script
Id: cif_fix_values 6452 2018-10-05 10:23:21Z andrius 
;
_cod_database_code 4118791

loop_
_symmetry_equiv_pos_as_xyz
'x, y, z'
'-x, -y, -z'

loop_
_atom_site_label
_atom_site_type_symbol
_atom_site_fract_x
_atom_site_fract_y
_atom_site_fract_z
_atom_site_U_iso_or_equiv
_atom_site_adp_type
_atom_site_occupancy
_atom_site_symmetry_multiplicity
_atom_site_calc_flag
_atom_site_refinement_flags
Co1 Co 0.77917(4) 0.81423(2) 0.301041(18) 0.00971(8) Uani 1 1 d .
S1 S 0.65265(8) 0.61492(4) 0.19992(3) 0.01361(12) Uani 1 1 d .
S2 S 0.62765(7) 0.97603(4) 0.21021(3) 0.01080(12) Uani 1 1 d .
S3 S 0.70767(7) 0.80463(4) 0.48277(3) 0.01180(12) Uani 1 1 d .
O1 O 0.4746(2) 0.62717(11) 0.21280(10) 0.0186(4) Uani 1 1 d .
O2 O 0.7034(2) 0.53446(11) 0.23067(10) 0.0187(4) Uani 1 1 d .
O3 O 0.4522(2) 0.92662(11) 0.22205(9) 0.0143(3) Uani 1 1 d .
O4 O 0.6598(2) 0.98522(11) 0.13059(9) 0.0149(3) Uani 1 1 d .
O5 O 0.5203(2) 0.78006(11) 0.44792(9) 0.0147(3) Uani 1 1 d .
O6 O 0.7539(2) 0.88663(11) 0.53414(9) 0.0163(4) Uani 1 1 d .
O7 O 0.5218(2) 0.77784(12) 0.29984(10) 0.0127(3) Uani 1 1 d .
H1 H 0.488(5) 0.726(3) 0.275(2) 0.056(12) Uiso 1 1 d .
H2 H 0.502(4) 0.771(2) 0.349(2) 0.038(9) Uiso 1 1 d .
N1 N 1.0400(2) 0.84761(12) 0.30403(11) 0.0107(4) Uani 1 1 d .
N2 N 0.7949(2) 0.70781(12) 0.23463(11) 0.0116(4) Uani 1 1 d .
N3 N 0.7807(2) 0.93018(12) 0.25570(11) 0.0107(4) Uani 1 1 d .
N4 N 0.8308(2) 0.81203(13) 0.41379(11) 0.0119(4) Uani 1 1 d .
C1 C 1.0900(3) 0.79824(15) 0.23531(14) 0.0130(5) Uani 1 1 d .
H1A H 1.2198 0.7980 0.2431 0.016 Uiso 1 1 calc R
H1B H 1.0650 0.8303 0.1879 0.016 Uiso 1 1 calc R
C2 C 0.9820(3) 0.70070(15) 0.22612(14) 0.0142(5) Uani 1 1 d .
H2A H 0.9884 0.6717 0.1745 0.017 Uiso 1 1 calc R
H2B H 1.0275 0.6634 0.2664 0.017 Uiso 1 1 calc R
C3 C 0.6639(3) 0.60970(15) 0.09806(13) 0.0145(5) Uani 1 1 d .
C4 C 0.7384(3) 0.54214(16) 0.06136(14) 0.0161(5) Uani 1 1 d .
C5 C 0.7509(3) 0.54631(17) -0.01782(15) 0.0195(5) Uani 1 1 d .
H5A H 0.7985 0.5006 -0.0433 0.023 Uiso 1 1 calc R
C6 C 0.6974(3) 0.61392(17) -0.06083(14) 0.0205(5) Uani 1 1 d .
C7 C 0.6229(3) 0.67835(17) -0.02353(15) 0.0221(6) Uani 1 1 d .
H7A H 0.5842 0.7247 -0.0527 0.027 Uiso 1 1 calc R
C8 C 0.6023(3) 0.67808(16) 0.05490(14) 0.0179(5) Uani 1 1 d .
C9 C 0.8056(4) 0.46436(17) 0.10046(15) 0.0223(5) Uani 1 1 d .
H9A H 0.8507 0.4274 0.0623 0.033 Uiso 1 1 calc R
H9B H 0.7069 0.4254 0.1224 0.033 Uiso 1 1 calc R
H9C H 0.9027 0.4900 0.1420 0.033 Uiso 1 1 calc R
C10 C 0.7198(4) 0.6180(2) -0.14589(15) 0.0293(6) Uani 1 1 d .
H10A H 0.7147 0.5558 -0.1685 0.044 Uiso 1 1 calc R
H10B H 0.8360 0.6574 -0.1516 0.044 Uiso 1 1 calc R
H10C H 0.6231 0.6433 -0.1727 0.044 Uiso 1 1 calc R
C11 C 0.5151(4) 0.75107(18) 0.08835(16) 0.0279(6) Uani 1 1 d .
H11A H 0.4962 0.7945 0.0491 0.042 Uiso 1 1 calc R
H11B H 0.5933 0.7841 0.1336 0.042 Uiso 1 1 calc R
H11C H 0.3992 0.7218 0.1040 0.042 Uiso 1 1 calc R
C12 C 1.0932(3) 0.94977(15) 0.29890(13) 0.0120(4) Uani 1 1 d .
H12A H 1.2162 0.9665 0.2843 0.014 Uiso 1 1 calc R
H12B H 1.0910 0.9822 0.3496 0.014 Uiso 1 1 calc R
C13 C 0.9609(3) 0.97652(15) 0.23826(13) 0.0121(5) Uani 1 1 d .
H13A H 0.9727 1.0442 0.2409 0.015 Uiso 1 1 calc R
H13B H 0.9812 0.9558 0.1858 0.015 Uiso 1 1 calc R
C14 C 0.6600(3) 1.08925(15) 0.25675(13) 0.0119(4) Uani 1 1 d .
C15 C 0.6333(3) 1.09609(16) 0.33567(14) 0.0138(5) Uani 1 1 d .
C16 C 0.6434(3) 1.18312(16) 0.37108(14) 0.0167(5) Uani 1 1 d .
H16A H 0.6247 1.1883 0.4240 0.020 Uiso 1 1 calc R
C17 C 0.6799(3) 1.26271(16) 0.33170(15) 0.0186(5) Uani 1 1 d .
C18 C 0.7105(3) 1.25406(16) 0.25490(15) 0.0176(5) Uani 1 1 d .
H18A H 0.7365 1.3082 0.2277 0.021 Uiso 1 1 calc R
C19 C 0.7047(3) 1.16924(16) 0.21579(14) 0.0150(5) Uani 1 1 d .
C20 C 0.5987(3) 1.01570(16) 0.38591(14) 0.0165(5) Uani 1 1 d .
H20A H 0.5308 1.0306 0.4274 0.025 Uiso 1 1 calc R
H20B H 0.7135 1.0031 0.4086 0.025 Uiso 1 1 calc R
H20C H 0.5294 0.9612 0.3543 0.025 Uiso 1 1 calc R
C21 C 0.6883(4) 1.35587(17) 0.37120(17) 0.0275(6) Uani 1 1 d .
H21A H 0.6885 1.4015 0.3323 0.041 Uiso 1 1 calc R
H21B H 0.7982 1.3732 0.4079 0.041 Uiso 1 1 calc R
H21C H 0.5835 1.3535 0.3991 0.041 Uiso 1 1 calc R
C22 C 0.7503(3) 1.17203(17) 0.13337(14) 0.0202(5) Uani 1 1 d .
H22A H 0.7879 1.2362 0.1210 0.030 Uiso 1 1 calc R
H22B H 0.6443 1.1420 0.0976 0.030 Uiso 1 1 calc R
H22C H 0.8481 1.1397 0.1282 0.030 Uiso 1 1 calc R
C23 C 1.1240(3) 0.81902(16) 0.37792(13) 0.0148(5) Uani 1 1 d .
H23A H 1.2519 0.8508 0.3881 0.018 Uiso 1 1 calc R
H23B H 1.1179 0.7518 0.3740 0.018 Uiso 1 1 calc R
C24 C 1.0246(3) 0.84379(16) 0.44350(13) 0.0147(5) Uani 1 1 d .
H24A H 1.0563 0.8122 0.4903 0.018 Uiso 1 1 calc R
H24B H 1.0540 0.9111 0.4566 0.018 Uiso 1 1 calc R
C25 C 0.7505(3) 0.70912(15) 0.53603(13) 0.0125(5) Uani 1 1 d .
C26 C 0.7163(3) 0.62154(16) 0.49527(14) 0.0159(5) Uani 1 1 d .
C27 C 0.7489(3) 0.54710(16) 0.53592(14) 0.0186(5) Uani 1 1 d .
H27A H 0.7265 0.4881 0.5090 0.022 Uiso 1 1 calc R
C28 C 0.8129(3) 0.55553(17) 0.61445(14) 0.0181(5) Uani 1 1 d .
C29 C 0.8435(3) 0.64170(16) 0.65275(14) 0.0168(5) Uani 1 1 d .
H29A H 0.8859 0.6481 0.7066 0.020 Uiso 1 1 calc R
C30 C 0.8148(3) 0.72015(16) 0.61573(13) 0.0133(5) Uani 1 1 d .
C31 C 0.6476(4) 0.60310(16) 0.41039(14) 0.0229(6) Uani 1 1 d .
H31A H 0.6231 0.5367 0.3967 0.034 Uiso 1 1 calc R
H31B H 0.7382 0.6346 0.3797 0.034 Uiso 1 1 calc R
H31C H 0.5368 0.6260 0.3994 0.034 Uiso 1 1 calc R
C32 C 0.8508(4) 0.47382(17) 0.65673(16) 0.0251(6) Uani 1 1 d .
H32A H 0.9754 0.4877 0.6816 0.038 Uiso 1 1 calc R
H32B H 0.8321 0.4200 0.6198 0.038 Uiso 1 1 calc R
H32C H 0.7695 0.4607 0.6963 0.038 Uiso 1 1 calc R
C33 C 0.8560(3) 0.80903(16) 0.66590(14) 0.0189(5) Uani 1 1 d .
H33A H 0.8932 0.7969 0.7195 0.028 Uiso 1 1 calc R
H33B H 0.7485 0.8354 0.6639 0.028 Uiso 1 1 calc R
H33C H 0.9531 0.8525 0.6469 0.028 Uiso 1 1 calc R
C34 C 0.7358(4) 1.0042(2) -0.04494(16) 0.0384(8) Uani 1 1 d .
H34A H 0.6199 1.0235 -0.0564 0.046 Uiso 1 1 calc R
H34B H 0.7392 0.9794 0.0069 0.046 Uiso 1 1 calc R
Cl1 Cl 0.74831(9) 0.91583(5) -0.11532(4) 0.03306(17) Uani 1 1 d .
Cl2 Cl 0.91343(10) 1.10121(6) -0.04336(4) 0.03681(18) Uani 1 1 d .

loop_
_atom_site_aniso_label
_atom_site_aniso_U_11
_atom_site_aniso_U_22
_atom_site_aniso_U_33
_atom_site_aniso_U_23
_atom_site_aniso_U_13
_atom_site_aniso_U_12
Co1 0.00751(14) 0.00987(15) 0.01166(16) 0.00167(11) 0.00136(11) 0.00135(11)
S1 0.0136(3) 0.0114(3) 0.0143(3) -0.0001(2) 0.0019(2) -0.0007(2)
S2 0.0096(3) 0.0104(3) 0.0127(3) 0.0018(2) 0.0013(2) 0.0025(2)
S3 0.0123(3) 0.0117(3) 0.0120(3) 0.0016(2) 0.0021(2) 0.0034(2)
O1 0.0128(8) 0.0189(9) 0.0216(9) -0.0036(7) 0.0033(7) -0.0023(7)
O2 0.0254(9) 0.0125(8) 0.0169(9) 0.0028(7) 0.0027(7) 0.0010(7)
O3 0.0094(8) 0.0137(8) 0.0202(9) 0.0034(7) 0.0006(6) 0.0032(6)
O4 0.0173(8) 0.0159(8) 0.0119(8) 0.0020(7) 0.0010(7) 0.0045(7)
O5 0.0104(8) 0.0206(9) 0.0139(8) 0.0028(7) 0.0028(6) 0.0044(6)
O6 0.0235(9) 0.0118(8) 0.0143(8) -0.0004(7) 0.0027(7) 0.0051(7)
O7 0.0096(8) 0.0144(9) 0.0140(9) 0.0022(7) 0.0019(7) 0.0016(6)
N1 0.0080(9) 0.0101(9) 0.0145(10) 0.0013(7) 0.0016(7) 0.0026(7)
N2 0.0082(9) 0.0104(9) 0.0149(10) -0.0006(7) 0.0010(7) -0.0008(7)
N3 0.0073(9) 0.0107(9) 0.0141(10) 0.0014(7) 0.0014(7) 0.0020(7)
N4 0.0093(9) 0.0140(9) 0.0122(10) 0.0012(8) 0.0016(7) 0.0021(7)
C1 0.0101(11) 0.0119(11) 0.0177(12) -0.0004(9) 0.0041(9) 0.0029(8)
C2 0.0115(11) 0.0131(11) 0.0182(12) 0.0000(9) 0.0028(9) 0.0032(9)
C3 0.0136(11) 0.0135(11) 0.0141(12) -0.0006(9) 0.0004(9) -0.0014(9)
C4 0.0133(11) 0.0153(12) 0.0184(12) 0.0010(10) 0.0029(9) -0.0007(9)
C5 0.0160(12) 0.0199(12) 0.0207(13) -0.0049(10) 0.0035(10) 0.0003(10)
C6 0.0200(13) 0.0213(13) 0.0156(12) -0.0024(10) 0.0025(10) -0.0057(10)
C7 0.0269(14) 0.0171(12) 0.0190(13) 0.0037(10) -0.0024(11) -0.0006(10)
C8 0.0217(13) 0.0132(11) 0.0168(12) -0.0014(9) -0.0010(10) 0.0014(9)
C9 0.0269(14) 0.0201(13) 0.0219(14) 0.0000(10) 0.0036(11) 0.0094(11)
C10 0.0338(16) 0.0353(16) 0.0168(13) 0.0014(12) 0.0061(12) 0.0009(12)
C11 0.0422(17) 0.0220(14) 0.0213(14) -0.0007(11) -0.0054(12) 0.0166(12)
C12 0.0090(10) 0.0095(10) 0.0176(12) 0.0003(9) 0.0037(9) 0.0010(8)
C13 0.0080(10) 0.0117(11) 0.0167(12) 0.0013(9) 0.0038(9) 0.0009(8)
C14 0.0085(10) 0.0129(11) 0.0148(11) 0.0011(9) -0.0001(9) 0.0043(8)
C15 0.0092(11) 0.0154(11) 0.0174(12) 0.0027(9) 0.0022(9) 0.0034(9)
C16 0.0115(11) 0.0196(12) 0.0193(13) -0.0013(10) 0.0055(9) 0.0030(9)
C17 0.0127(11) 0.0148(12) 0.0289(14) -0.0018(10) 0.0063(10) 0.0029(9)
C18 0.0139(12) 0.0137(11) 0.0257(14) 0.0039(10) 0.0050(10) 0.0022(9)
C19 0.0128(11) 0.0143(11) 0.0187(12) 0.0029(9) 0.0041(9) 0.0033(9)
C20 0.0205(12) 0.0175(12) 0.0134(12) 0.0020(9) 0.0040(10) 0.0069(10)
C21 0.0301(15) 0.0146(13) 0.0385(17) -0.0047(11) 0.0142(13) 0.0023(11)
C22 0.0255(14) 0.0152(12) 0.0205(13) 0.0052(10) 0.0070(11) 0.0024(10)
C23 0.0092(11) 0.0161(12) 0.0182(12) 0.0034(9) -0.0010(9) 0.0019(9)
C24 0.0113(11) 0.0182(12) 0.0134(12) 0.0023(9) -0.0003(9) 0.0008(9)
C25 0.0118(11) 0.0118(11) 0.0143(11) 0.0033(9) 0.0035(9) 0.0022(8)
C26 0.0181(12) 0.0148(12) 0.0146(12) 0.0010(9) 0.0039(9) 0.0023(9)
C27 0.0266(14) 0.0106(11) 0.0183(13) 0.0013(9) 0.0031(10) 0.0031(10)
C28 0.0195(12) 0.0171(12) 0.0184(13) 0.0053(10) 0.0037(10) 0.0042(10)
C29 0.0165(12) 0.0189(12) 0.0140(12) 0.0039(10) 0.0016(9) 0.0011(9)
C30 0.0106(11) 0.0152(11) 0.0138(11) 0.0023(9) 0.0021(9) 0.0015(9)
C31 0.0401(16) 0.0111(12) 0.0144(13) -0.0009(10) -0.0003(11) 0.0005(11)
C32 0.0328(15) 0.0170(13) 0.0253(14) 0.0077(11) -0.0001(12) 0.0058(11)
C33 0.0239(13) 0.0172(12) 0.0143(12) 0.0020(10) -0.0032(10) 0.0041(10)
C34 0.0226(15) 0.078(2) 0.0192(15) 0.0092(15) 0.0079(12) 0.0168(15)
Cl1 0.0226(3) 0.0437(4) 0.0337(4) 0.0160(3) 0.0064(3) 0.0044(3)
Cl2 0.0424(4) 0.0524(5) 0.0197(3) 0.0025(3) 0.0051(3) 0.0188(4)

loop_
_atom_type_symbol
_atom_type_description
_atom_type_scat_dispersion_real
_atom_type_scat_dispersion_imag
_atom_type_scat_source
C C 0.0033 0.0016 'International Tables Vol C Tables 4.2.6.8 and 6.1.1.4'
H H 0.0000 0.0000 'International Tables Vol C Tables 4.2.6.8 and 6.1.1.4'
N N 0.0061 0.0033 'International Tables Vol C Tables 4.2.6.8 and 6.1.1.4'
O O 0.0106 0.0060 'International Tables Vol C Tables 4.2.6.8 and 6.1.1.4'
S S 0.1246 0.1234 'International Tables Vol C Tables 4.2.6.8 and 6.1.1.4'
Cl Cl 0.1484 0.1585 'International Tables Vol C Tables 4.2.6.8 and 6.1.1.4'
Co Co 0.3494 0.9721 'International Tables Vol C Tables 4.2.6.8 and 6.1.1.4'

loop_
_geom_angle_atom_site_label_1
_geom_angle_atom_site_label_2
_geom_angle_atom_site_label_3
_geom_angle
N3 Co1 O7 96.78(7)
N3 Co1 N2 118.78(8)
O7 Co1 N2 94.07(8)
N3 Co1 N1 85.01(8)
O7 Co1 N1 178.20(8)
N2 Co1 N1 85.21(7)
N3 Co1 N4 119.48(8)
O7 Co1 N4 94.35(8)
N2 Co1 N4 119.43(8)
N1 Co1 N4 84.59(8)
O2 S1 O1 115.36(10)
O2 S1 N2 111.20(10)
O1 S1 N2 107.56(10)
O2 S1 C3 108.53(11)
O1 S1 C3 108.31(11)
N2 S1 C3 105.39(10)
O3 S2 O4 115.95(10)
O3 S2 N3 110.08(9)
O4 S2 N3 109.57(10)
O3 S2 C14 107.54(10)
O4 S2 C14 108.18(10)
N3 S2 C14 104.91(10)
O6 S3 O5 115.25(10)
O6 S3 N4 111.20(10)
O5 S3 N4 107.72(10)
O6 S3 C25 108.77(10)
O5 S3 C25 106.75(10)
N4 S3 C25 106.73(10)
S1 O1 H1 110.8(12)
S3 O5 H2 111.8(10)
H1 O7 H2 108(3)
H1 O7 Co1 107(2)
H2 O7 Co1 107(2)
C23 N1 C12 111.07(17)
C23 N1 C1 110.91(17)
C12 N1 C1 110.05(17)
C23 N1 Co1 108.60(13)
C12 N1 Co1 108.32(13)
C1 N1 Co1 107.79(13)
C2 N2 S1 111.49(14)
C2 N2 Co1 113.44(13)
S1 N2 Co1 133.83(11)
C13 N3 S2 109.95(14)
C13 N3 Co1 113.27(13)
S2 N3 Co1 134.17(11)
C24 N4 S3 111.62(15)
C24 N4 Co1 113.54(14)
S3 N4 Co1 133.28(11)
N1 C1 C2 109.07(18)
N2 C2 C1 105.65(17)
C4 C3 C8 120.5(2)
C4 C3 S1 121.67(18)
C8 C3 S1 117.79(18)
C5 C4 C3 117.8(2)
C5 C4 C9 116.5(2)
C3 C4 C9 125.7(2)
C6 C5 C4 123.0(2)
C5 C6 C7 117.9(2)
C5 C6 C10 121.2(2)
C7 C6 C10 120.9(2)
C6 C7 C8 122.8(2)
C7 C8 C3 118.0(2)
C7 C8 C11 117.7(2)
C3 C8 C11 124.3(2)
N1 C12 C13 107.48(17)
N3 C13 C12 105.82(17)
C15 C14 C19 120.8(2)
C15 C14 S2 117.52(17)
C19 C14 S2 121.64(17)
C16 C15 C14 118.4(2)
C16 C15 C20 116.8(2)
C14 C15 C20 124.9(2)
C17 C16 C15 122.3(2)
C18 C17 C16 118.1(2)
C18 C17 C21 120.8(2)
C16 C17 C21 121.1(2)
C17 C18 C19 122.9(2)
C18 C19 C14 117.5(2)
C18 C19 C22 116.3(2)
C14 C19 C22 126.1(2)
N1 C23 C24 109.00(18)
N4 C24 C23 105.06(18)
C30 C25 C26 120.8(2)
C30 C25 S3 121.56(17)
C26 C25 S3 117.67(17)
C27 C26 C25 118.2(2)
C27 C26 C31 117.3(2)
C25 C26 C31 124.6(2)
C26 C27 C28 122.6(2)
C29 C28 C27 117.9(2)
C29 C28 C32 120.7(2)
C27 C28 C32 121.4(2)
C28 C29 C30 122.9(2)
C29 C30 C25 117.7(2)
C29 C30 C33 116.1(2)
C25 C30 C33 126.2(2)
Cl2 C34 Cl1 112.27(15)

loop_
_geom_bond_atom_site_label_1
_geom_bond_atom_site_label_2
_geom_bond_distance
Co1 N3 1.9266(18)
Co1 O7 1.9343(16)
Co1 N2 1.9495(19)
Co1 N1 1.9540(18)
Co1 N4 1.9605(19)
S1 O2 1.4385(17)
S1 O1 1.4542(17)
S1 N2 1.6201(18)
S1 C3 1.784(2)
S2 O3 1.4372(16)
S2 O4 1.4426(16)
S2 N3 1.6226(19)
S2 C14 1.793(2)
S3 O6 1.4376(16)
S3 O5 1.4606(16)
S3 N4 1.6037(19)
S3 C25 1.795(2)
O1 H1 1.77(4)
O5 H2 1.71(3)
O7 H1 0.84(4)
O7 H2 0.89(3)
N1 C23 1.491(3)
N1 C12 1.500(3)
N1 C1 1.502(3)
N2 C2 1.483(3)
N3 C13 1.484(3)
N4 C24 1.488(3)
C1 C2 1.508(3)
C3 C4 1.415(3)
C3 C8 1.416(3)
C4 C5 1.396(3)
C4 C9 1.517(3)
C5 C6 1.380(4)
C6 C7 1.385(4)
C6 C10 1.512(3)
C7 C8 1.392(3)
C8 C11 1.514(3)
C12 C13 1.503(3)
C14 C15 1.414(3)
C14 C19 1.416(3)
C15 C16 1.392(3)
C15 C20 1.510(3)
C16 C17 1.389(3)
C17 C18 1.388(3)
C17 C21 1.505(3)
C18 C19 1.396(3)
C19 C22 1.515(3)
C23 C24 1.514(3)
C25 C30 1.409(3)
C25 C26 1.416(3)
C26 C27 1.390(3)
C26 C31 1.505(3)
C27 C28 1.390(3)
C28 C29 1.381(3)
C28 C32 1.509(3)
C29 C30 1.402(3)
C30 C33 1.508(3)
C34 Cl2 1.768(3)
C34 Cl1 1.781(3)
